data_8104802
loop_
_publ_author_name
'Chen, Shi-Jun'
'Cao, Xin'
'Ma, Xin-Dong'
'Xi, Zhong-Chen'
'Li, Shi-Hui'

_publ_section_title
;
 Crystal structure of catena-poly[tetraaqua-(\m2-4,4&#x2032;-bipyridine-k2
 N:N&#x2032;)-bis(\m2-4&#x2032;-methyl-[1,1&#x2032;-biphenyl]-3,5-dicarboxylato-k4
 O,O&#x2032;:O&#x2033;,O&#x2032;&#x2033;)dicadmium(II)] dihydrate,
 C20H20NO7Cd
;
_journal_issue 3
_journal_name_full 'Zeitschrift f\"ur Kristallographie - New Crystal Structures'
_journal_page_first 689
_journal_page_last 691
_journal_paper_doi 10.1515/ncrs-2021-0041
_journal_volume 236
_journal_year 2021
_chemical_formula_moiety 'C20 H18 Cd N O6, H2 O'
_chemical_formula_sum 'C20 H18 Cd N O7'
_chemical_formula_weight 496.75
_space_group_crystal_system triclinic
_space_group_IT_number 2
_space_group_name_Hall '-P 1'
_space_group_name_H-M_alt 'P -1'
_atom_sites_solution_hydrogens geom
_atom_sites_solution_primary direct
_atom_sites_solution_secondary difmap
_cell_angle_alpha 110.528(9)
_cell_angle_beta 93.830(7)
_cell_angle_gamma 107.307(8)
_cell_formula_units_Z 2
_cell_length_a 9.9506(8)
_cell_length_b 10.1867(11)
_cell_length_c 11.2774(11)
_cell_measurement_reflns_used 3053
_cell_measurement_temperature 293(2)
_cell_measurement_theta_max 23.0940
_cell_measurement_theta_min 3.5060
_cell_volume 1003.17(19)
_computing_cell_refinement 'CrysAlisPro 1.171.38.41r (Rigaku OD, 2015)'
_computing_data_collection 'CrysAlisPro 1.171.38.41r (Rigaku OD, 2015)'
_computing_data_reduction 'CrysAlisPro 1.171.38.41r (Rigaku OD, 2015)'
_computing_molecular_graphics 'Olex2 (Dolomanov et al., 2009)'
_computing_publication_material 'Olex2 (Dolomanov et al., 2009)'
_computing_structure_refinement 'XL (Sheldrick, 2008)'
_computing_structure_solution 'ShelXT (Sheldrick, 2015)'
_diffrn_ambient_temperature 293(2)
_diffrn_detector 'CCD plate'
_diffrn_detector_area_resol_mean 8.0584
_diffrn_detector_type EosS2
_diffrn_measured_fraction_theta_full 0.996
_diffrn_measured_fraction_theta_max 0.996
_diffrn_measurement_details
;
List of Runs (angles in degrees, time in seconds):

  # Type    Start    End  Width  t~exp~   \w     \q     \k     \f   Frames
--------------------------------------------------------------------------
  1  \w    -81.00   3.00   1.00    1.10    --  -13.48 -57.00  60.00   84
  2  \w    -83.00   5.00   1.00    1.10    --  -13.48 -38.00  90.00   88
  3  \w    -20.00  25.00   1.00    1.10    --  -13.48 -99.00 -30.00   45
  4  \w    -83.00   5.00   1.00    1.10    --  -13.48 -38.00-180.00   88
  5  \w    -32.00  56.00   1.00    1.10    --  -13.48  38.00-150.00   88
  6  \w     35.00  87.00   1.00    1.10    --   14.49 178.00  60.00   52
  7  \w     34.00  87.00   1.00    1.10    --   14.49-178.00  30.00   53
;
_diffrn_measurement_device 'four-circle diffractometer'
_diffrn_measurement_device_type 'SuperNova, Single source at offset, EosS2'
_diffrn_measurement_method '\w scans'
_diffrn_orient_matrix_type 'CrysAlisPro convention (1999,Acta A55,543-557)'
_diffrn_orient_matrix_UB_11 -0.0682180000
_diffrn_orient_matrix_UB_12 -0.0329596000
_diffrn_orient_matrix_UB_13 -0.0413250000
_diffrn_orient_matrix_UB_21 -0.0331086000
_diffrn_orient_matrix_UB_22 0.0181569000
_diffrn_orient_matrix_UB_23 0.0544244000
_diffrn_orient_matrix_UB_31 0.0060425000
_diffrn_orient_matrix_UB_32 0.0696511000
_diffrn_orient_matrix_UB_33 -0.0034919000
_diffrn_radiation_monochromator mirror
_diffrn_radiation_probe x-ray
_diffrn_radiation_type MoK\a
_diffrn_radiation_wavelength 0.71073
_diffrn_reflns_av_R_equivalents 0.0650
_diffrn_reflns_av_unetI/netI 0.0914
_diffrn_reflns_limit_h_max 12
_diffrn_reflns_limit_h_min -12
_diffrn_reflns_limit_k_max 11
_diffrn_reflns_limit_k_min -12
_diffrn_reflns_limit_l_max 12
_diffrn_reflns_limit_l_min -13
_diffrn_reflns_number 9906
_diffrn_reflns_theta_full 25.50
_diffrn_reflns_theta_max 25.50
_diffrn_reflns_theta_min 3.48
_diffrn_source 'micro-focus sealed X-ray tube'
_diffrn_source_type 'SuperNova (Mo) X-ray Source'
_exptl_absorpt_coefficient_mu 1.130
_exptl_absorpt_correction_T_max 1.00000
_exptl_absorpt_correction_T_min 0.55380
_exptl_absorpt_correction_type multi-scan
_exptl_absorpt_process_details
;
CrysAlisPro 1.171.38.41r (Rigaku Oxford Diffraction, 2015)
Empirical absorption correction using spherical harmonics,
 implemented in SCALE3 ABSPACK scaling algorithm.
;
_exptl_crystal_colour colourless
_exptl_crystal_density_diffrn 1.645
_exptl_crystal_density_method 'not measured'
_exptl_crystal_description block
_exptl_crystal_F_000 498
_exptl_crystal_size_max 0.42
_exptl_crystal_size_mid 0.32
_exptl_crystal_size_min 0.25
_refine_diff_density_max 1.384
_refine_diff_density_min -1.600
_refine_diff_density_rms 0.169
_refine_ls_extinction_method none
_refine_ls_goodness_of_fit_ref 1.072
_refine_ls_hydrogen_treatment constr
_refine_ls_matrix_type full
_refine_ls_number_parameters 264
_refine_ls_number_reflns 3720
_refine_ls_number_restraints 696
_refine_ls_restrained_S_all 1.042
_refine_ls_R_factor_all 0.0964
_refine_ls_R_factor_gt 0.0775
_refine_ls_shift/su_max 0.040
_refine_ls_shift/su_mean 0.001
_refine_ls_structure_factor_coef Fsqd
_refine_ls_weighting_details 'calc w=1/[\s^2^(Fo^2^)+(0.0936P)^2^+4.2966P] where P=(Fo^2^+2Fc^2^)/3'
_refine_ls_weighting_scheme calc
_refine_ls_wR_factor_gt 0.1874
_refine_ls_wR_factor_ref 0.2051
_reflns_number_gt 2947
_reflns_number_total 3720
_reflns_threshold_expression >2sigma(I)
_cod_data_source_file suppl_j_ncrs-2021-0041_suppl.cif
_cod_data_source_block 6
_cod_original_cell_volume 1003.18(17)
_cod_database_code 8104802
_reflns_odcompleteness_completeness 99.78
_reflns_odcompleteness_iscentric 1
_reflns_odcompleteness_theta 25.13
_olex2_refinement_description
;
1. Fixed Uiso
 At 1.2 times of:
  All C(H) groups
 At 1.5 times of:
  All C(H,H,H) groups, All O(H,H) groups
2. Uiso/Uaniso restraints and constraints
C9 \\sim C8 \\sim C19 \\sim C7 \\sim C6 \\sim C12 \\sim C10 \\sim C11 \\sim C13
\\sim C3 \\sim C5 \\sim C16 \\sim C4 \\sim C20 \\sim C1 \\sim C15 \\sim C14
\\sim C2 \\sim C18 \\sim C17: within 7A with sigma of 0.01 and sigma for
terminal atoms of 0.02
3.a Riding coordinates:
 O2(H2A,H2B), O1(H1A,H1B)
3.b Rotating group:
 O3(H3A,H3B)
3.c Aromatic/amide H refined with riding coordinates:
 C8(H8), C12(H12), C10(H10), C5(H5), C4(H4), C1(H1), C15(H15), C14(H14),
 C2(H2), C18(H18), C17(H17)
3.d Idealised Me refined as rotating group:
 C20(H20A,H20B,H20C)
;

loop_
_space_group_symop_id
_space_group_symop_operation_xyz
1 'x, y, z'
2 '-x, -y, -z'

loop_
_atom_site_label
_atom_site_type_symbol
_atom_site_fract_x
_atom_site_fract_y
_atom_site_fract_z
_atom_site_U_iso_or_equiv
_atom_site_adp_type
_atom_site_occupancy
_atom_site_calc_flag
_atom_site_disorder_assembly
_atom_site_disorder_group
_atom_site_refinement_flags_posn
_atom_site_refinement_flags_adp
C1 C 0.8023(13) -0.0773(12) 0.1803(11) 0.071(2) Uani 1 d . . . U
H1 H 0.7247 -0.1541 0.1824 0.085 Uiso 1 calc . . R .
C2 C 0.8571(13) -0.0999(13) 0.0681(12) 0.076(3) Uani 1 d . . . U
H2 H 0.8168 -0.1905 -0.0021 0.091 Uiso 1 calc . . R .
C3 C 0.9704(11) 0.0106(11) 0.0599(10) 0.0494(19) Uani 1 d . . . U
C4 C 1.0190(11) 0.1401(11) 0.1639(10) 0.0526(19) Uani 1 d . . . U
H4 H 1.0923 0.2209 0.1624 0.063 Uiso 1 calc . . R .
C5 C 0.9589(11) 0.1531(11) 0.2744(10) 0.0532(19) Uani 1 d . . . U
H5 H 0.9966 0.2434 0.3453 0.064 Uiso 1 calc . . R .
C6 C 0.6993(10) 0.3530(10) 0.5359(9) 0.0430(14) Uani 1 d . . . U
C7 C 0.6624(10) 0.4918(10) 0.5936(9) 0.0432(14) Uani 1 d . . . U
C8 C 0.7056(10) 0.6051(10) 0.5503(9) 0.0389(14) Uani 1 d . . . U
H8 H 0.7587 0.5965 0.4850 0.047 Uiso 1 calc . . R .
C9 C 0.6700(10) 0.7325(10) 0.6039(9) 0.0422(15) Uani 1 d . . . U
C10 C 0.5913(10) 0.7447(10) 0.7018(9) 0.0429(15) Uani 1 d . . . U
H10 H 0.5678 0.8304 0.7374 0.052 Uiso 1 calc . . R .
C11 C 0.5467(10) 0.6319(10) 0.7481(9) 0.0411(14) Uani 1 d . . . U
C12 C 0.5856(10) 0.5066(10) 0.6939(9) 0.0428(14) Uani 1 d . . . U
H12 H 0.5599 0.4311 0.7250 0.051 Uiso 1 calc . . R .
C13 C 0.4547(11) 0.6418(11) 0.8476(10) 0.0466(15) Uani 1 d . . . U
C14 C 0.4272(12) 0.7655(12) 0.9140(11) 0.0623(18) Uani 1 d . . . U
H14 H 0.4736 0.8519 0.9012 0.075 Uiso 1 calc . . R .
C15 C 0.3348(12) 0.7736(13) 1.0000(11) 0.0660(19) Uani 1 d . . . U
H15 H 0.3195 0.8632 1.0406 0.079 Uiso 1 calc . . R .
C16 C 0.2674(12) 0.6564(12) 1.0260(11) 0.0580(18) Uani 1 d . . . U
C17 C 0.2869(12) 0.5279(13) 0.9586(11) 0.0632(18) Uani 1 d . . . U
H17 H 0.2403 0.4426 0.9729 0.076 Uiso 1 calc . . R .
C18 C 0.3759(12) 0.5197(12) 0.8675(11) 0.0602(17) Uani 1 d . . . U
H18 H 0.3814 0.4273 0.8185 0.072 Uiso 1 calc . . R .
C19 C 0.7116(10) 0.8543(10) 0.5566(9) 0.0417(15) Uani 1 d . . . U
C20 C 0.1659(13) 0.6633(15) 1.1205(12) 0.077(3) Uani 1 d . . . U
H20A H 0.1270 0.7403 1.1254 0.115 Uiso 1 calc . . GR .
H20B H 0.2171 0.6849 1.2042 0.115 Uiso 1 calc . . GR .
H20C H 0.0894 0.5690 1.0918 0.115 Uiso 1 calc . . GR .
Cd1 Cd 0.76026(7) 0.08605(6) 0.46903(6) 0.0344(3) Uani 1 d . . . .
N1 N 0.8543(9) 0.0482(8) 0.2853(7) 0.0441(19) Uani 1 d . . . .
O1 O 0.0710(9) 0.5222(9) 0.6983(8) 0.076(2) Uani 1 d . . . .
H1A H 0.0790 0.5550 0.6384 0.114 Uiso 1 d . . R .
H1B H 0.0505 0.4281 0.6661 0.114 Uiso 1 d . . R .
O2 O 0.5388(7) -0.0679(7) 0.3311(6) 0.0482(16) Uani 1 d . . . .
H2A H 0.4823 -0.1439 0.3632 0.072 Uiso 1 d . . R .
H2B H 0.4569 -0.0202 0.3498 0.072 Uiso 1 d . . R .
O3 O 0.9828(7) 0.2177(7) 0.5981(7) 0.0528(17) Uani 1 d . . . .
H3A H 0.9736 0.2631 0.6749 0.079 Uiso 1 d . . GR .
H3B H 1.0267 0.2876 0.5747 0.079 Uiso 1 d . . GR .
O4 O 0.6516(7) 0.2497(6) 0.5741(7) 0.0472(16) Uani 1 d . . . .
O5 O 0.7754(8) 0.3414(7) 0.4523(7) 0.0521(17) Uani 1 d . . . .
O6 O 0.7745(7) 0.8417(7) 0.4609(7) 0.0470(16) Uani 1 d . . . .
O7 O 0.6852(7) 0.9726(7) 0.6131(7) 0.0453(16) Uani 1 d . . . .

loop_
_atom_site_aniso_label
_atom_site_aniso_U_11
_atom_site_aniso_U_22
_atom_site_aniso_U_33
_atom_site_aniso_U_23
_atom_site_aniso_U_13
_atom_site_aniso_U_12
Cd1 0.0394(4) 0.0286(4) 0.0431(4) 0.0173(3) 0.0215(3) 0.0155(3)
O7 0.050(4) 0.032(3) 0.076(5) 0.030(3) 0.032(4) 0.028(3)
O4 0.052(4) 0.026(3) 0.074(5) 0.026(3) 0.027(4) 0.015(3)
O6 0.052(4) 0.042(4) 0.067(4) 0.034(3) 0.034(4) 0.022(3)
O5 0.066(5) 0.046(4) 0.065(4) 0.026(4) 0.032(4) 0.036(4)
O2 0.039(4) 0.051(4) 0.055(4) 0.018(3) 0.018(3) 0.017(3)
N1 0.059(5) 0.031(4) 0.041(4) 0.013(4) 0.024(4) 0.012(4)
C9 0.046(3) 0.037(2) 0.055(3) 0.023(2) 0.021(2) 0.021(2)
C8 0.044(3) 0.036(2) 0.051(3) 0.026(2) 0.023(2) 0.019(2)
C19 0.045(3) 0.035(3) 0.057(3) 0.022(2) 0.020(3) 0.022(2)
C7 0.046(3) 0.036(2) 0.055(3) 0.020(2) 0.021(2) 0.019(2)
C6 0.049(3) 0.036(2) 0.054(3) 0.022(2) 0.021(2) 0.020(2)
C12 0.048(3) 0.037(2) 0.054(3) 0.023(2) 0.021(2) 0.021(2)
C10 0.048(3) 0.036(2) 0.056(3) 0.022(2) 0.022(2) 0.021(2)
C11 0.047(3) 0.036(2) 0.053(3) 0.024(2) 0.019(2) 0.021(2)
C13 0.050(3) 0.040(3) 0.055(3) 0.021(2) 0.023(2) 0.019(2)
C3 0.054(4) 0.038(3) 0.057(4) 0.017(3) 0.029(3) 0.015(3)
C5 0.054(3) 0.044(3) 0.055(3) 0.014(3) 0.027(3) 0.012(3)
C16 0.055(3) 0.053(3) 0.059(3) 0.016(3) 0.023(3) 0.013(3)
C4 0.054(3) 0.043(3) 0.054(3) 0.016(3) 0.026(3) 0.007(3)
C20 0.061(5) 0.078(5) 0.067(5) 0.010(5) 0.023(4) 0.010(5)
C1 0.071(4) 0.048(4) 0.066(4) 0.008(3) 0.036(3) -0.006(3)
C15 0.061(3) 0.051(3) 0.069(3) 0.007(3) 0.027(3) 0.013(3)
C14 0.061(3) 0.048(3) 0.067(3) 0.014(3) 0.029(3) 0.011(3)
C2 0.075(4) 0.051(4) 0.067(4) 0.001(4) 0.036(4) -0.006(4)
C18 0.061(3) 0.048(3) 0.070(3) 0.019(3) 0.029(3) 0.018(3)
C17 0.063(3) 0.052(3) 0.070(3) 0.019(3) 0.025(3) 0.015(3)
O1 0.098(7) 0.049(4) 0.087(6) 0.032(4) 0.037(5) 0.022(5)
O3 0.043(4) 0.047(4) 0.058(4) 0.013(3) 0.008(3) 0.011(3)

loop_
_atom_type_symbol
_atom_type_description
_atom_type_scat_dispersion_real
_atom_type_scat_dispersion_imag
_atom_type_scat_source
C C 0.0033 0.0016 'International Tables Vol C Tables 4.2.6.8 and 6.1.1.4'
H H 0.0000 0.0000 'International Tables Vol C Tables 4.2.6.8 and 6.1.1.4'
Cd Cd -0.8075 1.2024 'International Tables Vol C Tables 4.2.6.8 and 6.1.1.4'
N N 0.0061 0.0033 'International Tables Vol C Tables 4.2.6.8 and 6.1.1.4'
O O 0.0106 0.0060 'International Tables Vol C Tables 4.2.6.8 and 6.1.1.4'

loop_
_geom_angle_atom_site_label_1
_geom_angle_atom_site_label_2
_geom_angle_atom_site_label_3
_geom_angle
_geom_angle_site_symmetry_1
_geom_angle_site_symmetry_3
O7 Cd1 O6 53.7(2) 1_545 1_545
O7 Cd1 O5 135.2(2) 1_545 .
O7 Cd1 O2 87.4(2) 1_545 .
O4 Cd1 O7 84.5(2) . 1_545
O4 Cd1 O6 137.4(2) . 1_545
O4 Cd1 O5 51.9(2) . .
O4 Cd1 O2 88.5(2) . .
O4 Cd1 N1 132.9(2) . .
O4 Cd1 O3 96.3(2) . .
O6 Cd1 O5 170.69(19) 1_545 .
O2 Cd1 O6 82.6(2) . 1_545
O2 Cd1 O5 99.7(2) . .
N1 Cd1 O7 141.7(2) . 1_545
N1 Cd1 O6 88.0(2) . 1_545
N1 Cd1 O5 83.1(2) . .
N1 Cd1 O2 85.8(3) . .
N1 Cd1 O3 92.1(3) . .
O3 Cd1 O7 91.3(2) . 1_545
O3 Cd1 O6 92.6(2) . 1_545
O3 Cd1 O5 84.8(2) . .
O3 Cd1 O2 174.8(2) . .
C19 O7 Cd1 96.8(5) . 1_565
C6 O4 Cd1 101.7(5) . .
C19 O6 Cd1 89.2(5) . 1_565
C6 O5 Cd1 85.2(5) . .
Cd1 O2 H2A 112.2 . .
Cd1 O2 H2B 112.9 . .
H2A O2 H2B 86.0 . .
C5 N1 Cd1 121.4(6) . .
C5 N1 C1 115.1(8) . .
C1 N1 Cd1 123.4(6) . .
C8 C9 C19 121.2(8) . .
C8 C9 C10 119.6(8) . .
C10 C9 C19 119.2(8) . .
C9 C8 H8 120.0 . .
C7 C8 C9 120.1(8) . .
C7 C8 H8 120.0 . .
O7 C19 O6 120.0(8) . .
O7 C19 C9 119.3(8) . .
O6 C19 C9 120.7(8) . .
C8 C7 C6 120.6(8) . .
C8 C7 C12 119.8(8) . .
C12 C7 C6 119.6(8) . .
O4 C6 C7 118.3(8) . .
O5 C6 O4 121.0(8) . .
O5 C6 C7 120.7(8) . .
C7 C12 H12 119.4 . .
C11 C12 C7 121.3(8) . .
C11 C12 H12 119.3 . .
C9 C10 H10 119.2 . .
C9 C10 C11 121.6(8) . .
C11 C10 H10 119.2 . .
C12 C11 C10 117.6(8) . .
C12 C11 C13 121.1(8) . .
C10 C11 C13 121.2(8) . .
C14 C13 C11 123.9(9) . .
C14 C13 C18 113.3(9) . .
C18 C13 C11 122.3(9) . .
C4 C3 C3 122.6(11) . 2_755
C4 C3 C2 116.1(9) . .
C2 C3 C3 121.2(12) . 2_755
N1 C5 H5 117.6 . .
N1 C5 C4 124.8(10) . .
C4 C5 H5 117.6 . .
C15 C16 C20 122.2(11) . .
C15 C16 C17 116.5(10) . .
C17 C16 C20 121.2(11) . .
C3 C4 C5 119.9(9) . .
C3 C4 H4 120.0 . .
C5 C4 H4 120.0 . .
C16 C20 H20A 109.5 . .
C16 C20 H20B 109.5 . .
C16 C20 H20C 109.5 . .
H20A C20 H20B 109.5 . .
H20A C20 H20C 109.5 . .
H20B C20 H20C 109.5 . .
N1 C1 H1 118.2 . .
N1 C1 C2 123.6(10) . .
C2 C1 H1 118.2 . .
C16 C15 H15 119.3 . .
C16 C15 C14 121.4(11) . .
C14 C15 H15 119.3 . .
C13 C14 C15 124.5(11) . .
C13 C14 H14 117.7 . .
C15 C14 H14 117.7 . .
C3 C2 C1 120.3(10) . .
C3 C2 H2 119.8 . .
C1 C2 H2 119.8 . .
C13 C18 H18 118.7 . .
C13 C18 C17 122.5(10) . .
C17 C18 H18 118.7 . .
C16 C17 C18 121.4(11) . .
C16 C17 H17 119.3 . .
C18 C17 H17 119.3 . .
H1A O1 H1B 109.5 . .
Cd1 O3 H3A 109.3 . .
Cd1 O3 H3B 109.5 . .
H3A O3 H3B 104.3 . .

loop_
_geom_bond_atom_site_label_1
_geom_bond_atom_site_label_2
_geom_bond_distance
_geom_bond_site_symmetry_2
Cd1 O7 2.345(6) 1_545
Cd1 O4 2.283(6) .
Cd1 O6 2.505(6) 1_545
Cd1 O5 2.634(6) .
Cd1 O2 2.347(7) .
Cd1 N1 2.287(7) .
Cd1 O3 2.292(7) .
O7 Cd1 2.345(6) 1_565
O7 C19 1.264(10) .
O4 C6 1.252(10) .
O6 Cd1 2.505(6) 1_565
O6 C19 1.271(11) .
O5 C6 1.244(11) .
O2 H2A 1.0057 .
O2 H2B 1.0638 .
N1 C5 1.299(11) .
N1 C1 1.329(13) .
C9 C8 1.388(12) .
C9 C19 1.478(12) .
C9 C10 1.387(12) .
C8 H8 0.9300 .
C8 C7 1.373(12) .
C7 C6 1.501(12) .
C7 C12 1.396(12) .
C12 H12 0.9300 .
C12 C11 1.389(12) .
C10 H10 0.9300 .
C10 C11 1.393(12) .
C11 C13 1.490(12) .
C13 C14 1.339(14) .
C13 C18 1.361(14) .
C3 C3 1.482(18) 2_755
C3 C4 1.345(14) .
C3 C2 1.371(14) .
C5 H5 0.9300 .
C5 C4 1.400(13) .
C16 C20 1.514(14) .
C16 C15 1.325(15) .
C16 C17 1.343(16) .
C4 H4 0.9300 .
C20 H20A 0.9600 .
C20 H20B 0.9600 .
C20 H20C 0.9600 .
C1 H1 0.9300 .
C1 C2 1.384(14) .
C15 H15 0.9300 .
C15 C14 1.378(14) .
C14 H14 0.9300 .
C2 H2 0.9300 .
C18 H18 0.9300 .
C18 C17 1.397(14) .
C17 H17 0.9300 .
O1 H1A 0.8501 .
O1 H1B 0.8501 .
O3 H3A 0.8529 .
O3 H3B 0.8529 .

loop_
_geom_hbond_atom_site_label_D
_geom_hbond_atom_site_label_H
_geom_hbond_atom_site_label_A
_geom_hbond_distance_DH
_geom_hbond_distance_HA
_geom_hbond_distance_DA
_geom_hbond_angle_DHA
_geom_hbond_site_symmetry_A
O2 H2A O4 1.01 1.80 2.780(9) 163.9 2_656
O2 H2B O7 1.06 1.66 2.712(8) 169.2 2_666
O1 H1A O5 0.85 2.07 2.808(10) 144.1 2_666
O1 H1B O3 0.85 1.88 2.731(10) 173.2 1_455

loop_
_geom_torsion_atom_site_label_1
_geom_torsion_atom_site_label_2
_geom_torsion_atom_site_label_3
_geom_torsion_atom_site_label_4
_geom_torsion
_geom_torsion_site_symmetry_1
_geom_torsion_site_symmetry_2
_geom_torsion_site_symmetry_3
_geom_torsion_site_symmetry_4
Cd1 O7 C19 O6 6.2(10) 1_565 . . .
Cd1 O7 C19 C9 -174.5(8) 1_565 . . .
Cd1 O4 C6 O5 5.4(11) . . . .
Cd1 O4 C6 C7 -174.6(7) . . . .
Cd1 O6 C19 O7 -5.7(9) 1_565 . . .
Cd1 O6 C19 C9 175.0(8) 1_565 . . .
Cd1 O5 C6 O4 -4.6(9) . . . .
Cd1 O5 C6 C7 175.4(9) . . . .
Cd1 N1 C5 C4 -177.9(8) . . . .
Cd1 N1 C1 C2 178.8(10) . . . .
O7 Cd1 O4 C6 166.2(6) 1_545 . . .
O7 Cd1 O5 C6 -13.0(7) 1_545 . . .
O7 Cd1 N1 C5 -135.4(7) 1_545 . . .
O7 Cd1 N1 C1 48.5(11) 1_545 . . .
O4 Cd1 O5 C6 2.7(6) . . . .
O4 Cd1 N1 C5 60.1(9) . . . .
O4 Cd1 N1 C1 -116.0(9) . . . .
O6 Cd1 O4 C6 176.4(6) 1_545 . . .
O6 Cd1 O5 C6 -173.7(12) 1_545 . . .
O6 Cd1 N1 C5 -133.2(8) 1_545 . . .
O6 Cd1 N1 C1 50.7(9) 1_545 . . .
O5 Cd1 O4 C6 -2.8(6) . . . .
O5 Cd1 N1 C5 43.9(8) . . . .
O5 Cd1 N1 C1 -132.2(9) . . . .
O2 Cd1 O4 C6 -106.3(6) . . . .
O2 Cd1 O5 C6 83.1(6) . . . .
O2 Cd1 N1 C5 144.2(8) . . . .
O2 Cd1 N1 C1 -31.9(9) . . . .
N1 Cd1 O4 C6 -23.4(8) . . . .
N1 Cd1 O5 C6 167.7(6) . . . .
N1 C5 C4 C3 -1.5(18) . . . .
N1 C1 C2 C3 -1(2) . . . .
C9 C8 C7 C6 179.6(9) . . . .
C9 C8 C7 C12 -1.6(15) . . . .
C9 C10 C11 C12 0.9(15) . . . .
C9 C10 C11 C13 -176.2(9) . . . .
C8 C9 C19 O7 -175.5(9) . . . .
C8 C9 C19 O6 3.7(15) . . . .
C8 C9 C10 C11 0.0(15) . . . .
C8 C7 C6 O4 -176.5(9) . . . .
C8 C7 C6 O5 3.5(15) . . . .
C8 C7 C12 C11 2.5(15) . . . .
C19 C9 C8 C7 -178.2(9) . . . .
C19 C9 C10 C11 178.6(9) . . . .
C7 C12 C11 C10 -2.1(15) . . . .
C7 C12 C11 C13 175.0(9) . . . .
C6 C7 C12 C11 -178.6(9) . . . .
C12 C7 C6 O4 4.6(15) . . . .
C12 C7 C6 O5 -175.4(10) . . . .
C12 C11 C13 C14 172.0(11) . . . .
C12 C11 C13 C18 -16.6(16) . . . .
C10 C9 C8 C7 0.3(15) . . . .
C10 C9 C19 O7 5.9(14) . . . .
C10 C9 C19 O6 -174.9(9) . . . .
C10 C11 C13 C14 -11.0(17) . . . .
C10 C11 C13 C18 160.4(10) . . . .
C11 C13 C14 C15 175.5(11) . . . .
C11 C13 C18 C17 -178.5(10) . . . .
C13 C18 C17 C16 4(2) . . . .
C3 C3 C4 C5 -179.9(12) 2_755 . . .
C3 C3 C2 C1 -179.2(13) 2_755 . . .
C5 N1 C1 C2 2.5(18) . . . .
C16 C15 C14 C13 2(2) . . . .
C4 C3 C2 C1 -2.4(19) . . . .
C20 C16 C15 C14 179.8(12) . . . .
C20 C16 C17 C18 177.3(11) . . . .
C1 N1 C5 C4 -1.5(16) . . . .
C15 C16 C17 C18 1.1(19) . . . .
C14 C13 C18 C17 -6.3(17) . . . .
C2 C3 C4 C5 3.4(17) . . . .
C18 C13 C14 C15 3.4(18) . . . .
C17 C16 C15 C14 -4.0(19) . . . .
O3 Cd1 O4 C6 75.5(6) . . . .
O3 Cd1 O5 C6 -99.6(6) . . . .
O3 Cd1 N1 C5 -40.6(8) . . . .
O3 Cd1 N1 C1 143.3(9) . . . .
